data_8100807
loop_
_publ_author_name
'Zherebtsov, D. A.'
'Akselrud, L. G.'
'Niewa, R.'

_publ_section_title
;
Crystal structure of dicalcium trinitrido monovanadate(V), Ca~2~[VN~3~]
;
_journal_issue 4
_journal_name_full 'Zeitschrift f\"ur Kristallographie - New Crystal Structures'
_journal_page_first 469
_journal_page_last 469
_journal_volume 217
_journal_year 2002
_chemical_formula_structural Ca2VN3
_chemical_formula_sum 'Ca2 N3 V'
_chemical_formula_weight 173.12
_space_group_IT_number 15
_symmetry_cell_setting monoclinic
_symmetry_space_group_name_Hall '-C 2yc'
_symmetry_space_group_name_H-M 'C 1 2/c 1'
_cell_angle_alpha 90
_cell_angle_beta 92.342(1)
_cell_angle_gamma 90
_cell_formula_units_Z 8
_cell_length_a 5.59538(5)
_cell_length_b 10.41027(1)
_cell_length_c 11.62243(1)
_cell_measurement_temperature 293(2)
_cell_volume 676.43(2)
_diffrn_ambient_temperature 293(2)
_exptl_crystal_density_diffrn 3.3998(1)
_cod_depositor_comments
;
 Changing the _atom_site_occupancy data item value from '.' to '1'
 for all fully occupied atom sites.

 Antanas Vaitkus,
 2017-02-10
;
_cod_original_sg_symbol_H-M 'C 2/c'
_cod_database_code 8100807

loop_
_symmetry_equiv_pos_as_xyz
'x, y, z'
'-x, y, 1/2-z'
'-x, -y, -z'
'x, -y, -1/2+z'
'1/2+x, 1/2+y, z'
'1/2-x, 1/2+y, 1/2-z'
'1/2-x, 1/2-y, -z'
'1/2+x, 1/2-y, -1/2+z'

loop_
_atom_site_label
_atom_site_fract_x
_atom_site_fract_y
_atom_site_fract_z
_atom_site_thermal_displace_type
_atom_site_U_iso_or_equiv
_atom_site_symmetry_multiplicity
_atom_site_type_symbol
_atom_site_occupancy
V 0.2345(2) 0.00014(1) 0.33753(1) Uiso 0.0092(3) 8 V 1
Ca1 0.7296(2) 0.11210(1) 0.42242(1) Uiso 0.0094(4) 8 Ca 1
Ca2 0.2631(3) 0.20381(1) 0.64886(1) Uiso 0.0094(4) 8 Ca 1
N1 0.2866(8) 0.0937(4) 0.4604(3) Uiso 0.00836 8 N 1
N2 0.8164(8) 0.1671(4) 0.6302(4) Uiso 0.00836 8 N 1
N3 0 0.5067(6) 0.25 Uiso 0.00836 4 N 1
N4 0 0.0896(6) 0.25 Uiso 0.00836 4 N 1
